data_2010270
loop_
_publ_author_name
'Hu, Guozhi'
'Holt, Elizabeth M.'

_publ_section_title
;
 Tetrakis(trimethylphenylammonium)octa-\m-bromo-dibromohexacuprate(I)
;
_journal_issue 12
_journal_name_full 'Acta Crystallographica Section C'
_journal_page_first 1890
_journal_page_last 1892
_journal_paper_doi 10.1107/S0108270194008450
_journal_volume 50
_journal_year 1994
_chemical_formula_moiety '[N(C H3 )3 (C6 H5 )]2 [Cu3 Br5 ]'
_chemical_formula_structural '[N(C H3 )3 (C6 H5 )]2 [Cu3 Br5 ]'
_chemical_formula_sum 'C18 H28 Br5 Cu3 N2'
_chemical_formula_weight 862.59
_chemical_name_systematic
;
 tetra(phenyl trimethylammonium) decabromohexacuprate(I)
;
_space_group_IT_number 14
_symmetry_cell_setting monoclinic
_symmetry_space_group_name_Hall '-P 2yn'
_symmetry_space_group_name_H-M 'P 1 21/n 1'
_cell_angle_alpha 90.00
_cell_angle_beta 94.43(3)
_cell_angle_gamma 90.00
_cell_formula_units_Z 4
_cell_length_a 9.477(2)
_cell_length_b 21.712(4)
_cell_length_c 12.683(3)
_cell_measurement_reflns_used 21
_cell_measurement_temperature 293(2)
_cell_measurement_theta_max 10.634
_cell_measurement_theta_min 6.79
_cell_volume 2601.9(10)
_computing_cell_refinement XSCANS
_computing_data_collection 'XSCANS (Siemens, 1992)'
_computing_data_reduction XSCANS
_computing_molecular_graphics XP
_computing_publication_material 'SHELXL93 (Sheldrick, 1994)'
_computing_structure_refinement 'SHELXL93 (Sheldrick, 1994)'
_computing_structure_solution 'SHELXS86 (Sheldrick, 1990)'
_diffrn_ambient_temperature 293(2)
_diffrn_measurement_device 'Siemens P4 4-circle diffractometer'
_diffrn_measurement_method \q/2\q
_diffrn_radiation_monochromator graphite
_diffrn_radiation_source 'fine-focus sealed tube'
_diffrn_radiation_type MoK\a
_diffrn_radiation_wavelength 0.71073
_diffrn_reflns_av_R_equivalents 0.0563
_diffrn_reflns_av_sigmaI/netI 0.1756
_diffrn_reflns_limit_h_max 11
_diffrn_reflns_limit_h_min -1
_diffrn_reflns_limit_k_max 25
_diffrn_reflns_limit_k_min -1
_diffrn_reflns_limit_l_max 15
_diffrn_reflns_limit_l_min -15
_diffrn_reflns_number 3157
_diffrn_reflns_theta_max 19.99
_diffrn_reflns_theta_min 1.86
_diffrn_standards_decay_% 0.009
_diffrn_standards_interval_count 97
_diffrn_standards_number 3
_exptl_absorpt_coefficient_mu 10.116
_exptl_absorpt_correction_T_max 0.794
_exptl_absorpt_correction_T_min 0.352
_exptl_absorpt_correction_type empirical
_exptl_crystal_colour brown
_exptl_crystal_density_diffrn 2.202
_exptl_crystal_description plate
_exptl_crystal_F_000 1648
_exptl_crystal_size_max 0.6
_exptl_crystal_size_mid 0.4
_exptl_crystal_size_min 0.2
_refine_diff_density_max 0.665
_refine_diff_density_min -0.656
_refine_ls_extinction_coef 0.0000(9)
_refine_ls_extinction_method 'SHELXL93 (Sheldrick, 1994)'
_refine_ls_goodness_of_fit_all 0.736
_refine_ls_goodness_of_fit_obs 0.939
_refine_ls_hydrogen_treatment 'H-atom positions refined using a riding model'
_refine_ls_matrix_type full
_refine_ls_number_parameters 172
_refine_ls_number_reflns 2086
_refine_ls_number_restraints 122
_refine_ls_restrained_S_all 0.745
_refine_ls_restrained_S_obs 0.921
_refine_ls_R_factor_all 0.1469
_refine_ls_R_factor_obs 0.0582
_refine_ls_shift/esd_max 0.001
_refine_ls_shift/esd_mean 0.000
_refine_ls_structure_factor_coef Fsqd
_refine_ls_weighting_scheme
;calc w = 1/[\s^2^(F~o~^2^) + (0.0947P)^2^ + 0.0000P]
where P = (F~o~^2^ + 2F~c~^2^)/3
;
_refine_ls_wR_factor_all 0.1680
_refine_ls_wR_factor_obs 0.1335
_reflns_number_observed 1019
_reflns_number_total 2381
_reflns_observed_criterion I>2\s(I)
_cod_data_source_file cr1121.cif
_cod_data_source_block holt_compound_1
_cod_original_sg_symbol_H-M 'P 21/n'
_cod_database_code 2010270

loop_
_symmetry_equiv_pos_as_xyz
'x, y, z'
'-x+1/2, y+1/2, -z+1/2'
'-x, -y, -z'
'x-1/2, -y-1/2, z-1/2'

loop_
_atom_site_aniso_label
_atom_site_aniso_U_11
_atom_site_aniso_U_22
_atom_site_aniso_U_33
_atom_site_aniso_U_12
_atom_site_aniso_U_13
_atom_site_aniso_U_23
Cu1 0.089(2) 0.089(2) 0.073(2) -0.002(2) 0.011(2) -0.014(2)
Cu2 0.073(2) 0.091(3) 0.075(2) -0.010(2) 0.001(2) -0.001(2)
Cu3 0.079(2) 0.080(2) 0.082(2) 0.019(2) 0.001(2) -0.007(2)
Br1 0.105(2) 0.101(3) 0.112(2) 0.014(2) 0.007(2) 0.015(2)
Br2 0.095(2) 0.091(2) 0.106(2) 0.012(2) -0.004(2) -0.030(2)
Br3 0.070(2) 0.093(2) 0.080(2) -0.019(2) -0.0191(14) 0.020(2)
Br4 0.079(2) 0.115(3) 0.072(2) 0.021(2) -0.0014(15) 0.005(2)
Br5 0.059(2) 0.090(2) 0.089(2) -0.017(2) 0.0104(14) -0.009(2)

loop_
_atom_site_label
_atom_site_fract_x
_atom_site_fract_y
_atom_site_fract_z
_atom_site_U_iso_or_equiv
_atom_site_thermal_displace_type
_atom_site_calc_flag
_atom_site_refinement_flags
_atom_site_occupancy
_atom_site_disorder_group
_atom_site_type_symbol
Cu1 0.3462(3) 0.0561(2) 0.3444(2) 0.0834(10) Uani d U 1 . Cu
Cu2 0.4096(3) 0.05981(15) 0.5560(2) 0.0799(10) Uani d U 1 . Cu
Cu3 0.2784(3) 0.16844(15) 0.4082(2) 0.0808(10) Uani d U 1 . Cu
Br1 0.4779(3) 0.0068(2) 0.7065(2) 0.1062(11) Uani d U 1 . Br
Br2 0.1242(3) 0.24341(14) 0.4536(2) 0.0979(10) Uani d U 1 . Br
Br3 0.5071(3) 0.15452(13) 0.5079(2) 0.0823(9) Uani d U 1 . Br
Br4 0.2753(3) 0.13503(14) 0.2213(2) 0.0889(10) Uani d U 1 . Br
Br5 0.1779(3) 0.03960(13) 0.4738(2) 0.0795(9) Uani d U 1 . Br
N1 0.7983(15) 0.1430(7) 0.2208(11) 0.042(4) Uiso d D 1 . N
C11 0.780(2) 0.0921(9) 0.1430(14) 0.042(5) Uiso d . 1 . C
C12 0.665(2) 0.0967(10) 0.0675(15) 0.067(7) Uiso d . 1 . C
H12 0.602(2) 0.1296(10) 0.0669(15) 0.080 Uiso d R 1 . H
C13 0.653(3) 0.0450(12) -0.0096(18) 0.081(8) Uiso d . 1 . C
H13 0.577(3) 0.0467(12) -0.0611(18) 0.080 Uiso d R 1 . H
C14 0.736(3) 0.0011(14) -0.010(2) 0.096(9) Uiso d . 1 . C
H14 0.721(3) -0.0312(14) -0.058(2) 0.080 Uiso d R 1 . H
C15 0.835(4) 0.0015(16) 0.055(2) 0.140(12) Uiso d . 1 . C
H15 0.900(4) -0.0305(16) 0.051(2) 0.080 Uiso d R 1 . H
C16 0.873(3) 0.0427(14) 0.138(2) 0.122(10) Uiso d . 1 . C
H16 0.952(3) 0.0392(14) 0.186(2) 0.080 Uiso d R 1 . H
C17 0.667(2) 0.1753(10) 0.2430(16) 0.075(7) Uiso d D 1 . C
H17A 0.675(2) 0.1906(10) 0.3142(16) 0.080 Uiso d R 1 . H
H17B 0.589(2) 0.1470(10) 0.2344(16) 0.080 Uiso d R 1 . H
H17C 0.652(2) 0.2090(10) 0.1946(16) 0.080 Uiso d R 1 . H
C18 0.852(2) 0.1164(10) 0.3238(14) 0.086(8) Uiso d D 1 . C
H18A 0.840(2) 0.1459(10) 0.3787(14) 0.080 Uiso d R 1 . H
H18B 0.951(2) 0.1070(10) 0.3220(14) 0.080 Uiso d R 1 . H
H18C 0.801(2) 0.0795(10) 0.3375(14) 0.080 Uiso d R 1 . H
C19 0.895(2) 0.1919(9) 0.1847(15) 0.067(7) Uiso d D 1 . C
H19A 0.909(2) 0.2230(9) 0.2381(15) 0.080 Uiso d R 1 . H
H19B 0.854(2) 0.2101(9) 0.1205(15) 0.080 Uiso d R 1 . H
H19C 0.985(2) 0.1736(9) 0.1719(15) 0.080 Uiso d R 1 . H
N2 -0.1139(14) 0.1498(6) 0.7120(10) 0.032(4) Uiso d D 1 . N
C21 0.0216(18) 0.1567(8) 0.7798(13) 0.032(5) Uiso d . 1 . C
C22 0.014(2) 0.1797(9) 0.8789(14) 0.044(5) Uiso d . 1 . C
H22 -0.071(2) 0.1917(9) 0.9046(14) 0.080 Uiso d R 1 . H
C23 0.144(2) 0.1854(9) 0.9412(16) 0.059(6) Uiso d . 1 . C
H23 0.143(2) 0.1985(9) 1.0110(16) 0.080 Uiso d R 1 . H
C24 0.273(2) 0.1713(10) 0.9065(15) 0.060(6) Uiso d . 1 . C
H24 0.358(2) 0.1756(10) 0.9481(15) 0.080 Uiso d R 1 . H
C25 0.269(2) 0.1511(10) 0.8058(16) 0.070(7) Uiso d . 1 . C
H25 0.356(2) 0.1428(10) 0.7796(16) 0.080 Uiso d R 1 . H
C26 0.150(2) 0.1411(9) 0.7377(15) 0.048(6) Uiso d . 1 . C
H26 0.155(2) 0.1258(9) 0.6697(15) 0.080 Uiso d R 1 . H
C27 -0.168(3) 0.2118(10) 0.689(3) 0.054(13) Uiso d PD 0.60(3) 1 C
H27A -0.18(2) 0.234(3) 0.754(3) 0.080 Uiso calc PR 0.60(3) 1 H
H27B -0.259(10) 0.2090(10) 0.651(14) 0.080 Uiso calc PR 0.60(3) 1 H
H27C -0.104(11) 0.233(3) 0.647(14) 0.080 Uiso calc PR 0.60(3) 1 H
C28 -0.092(4) 0.1195(15) 0.609(2) 0.067(14) Uiso d PD 0.60(3) 1 C
H28A -0.137(18) 0.144(5) 0.552(2) 0.080 Uiso calc PR 0.60(3) 1 H
H28B -0.132(19) 0.079(4) 0.608(7) 0.080 Uiso calc PR 0.60(3) 1 H
H28C 0.008(4) 0.117(8) 0.600(7) 0.080 Uiso calc PR 0.60(3) 1 H
C29 -0.217(3) 0.1137(15) 0.765(2) 0.051(12) Uiso d PD 0.60(3) 1 C
H29A -0.241(16) 0.135(5) 0.828(9) 0.080 Uiso calc PR 0.60(3) 1 H
H29B -0.177(8) 0.074(4) 0.785(14) 0.080 Uiso calc PR 0.60(3) 1 H
H29C -0.300(9) 0.108(8) 0.718(6) 0.080 Uiso calc PR 0.60(3) 1 H
C27' -0.131(6) 0.0875(13) 0.669(4) 0.10(3) Uiso d PD 0.40(3) 2 C
H27D -0.055(19) 0.079(5) 0.62(2) 0.080 Uiso calc PR 0.40(3) 2 H
H27E -0.220(15) 0.084(4) 0.63(2) 0.080 Uiso calc PR 0.40(3) 2 H
H27F -0.13(3) 0.0583(16) 0.726(4) 0.080 Uiso calc PR 0.40(3) 2 H
C28' -0.243(3) 0.163(2) 0.770(3) 0.045(17) Uiso d PD 0.40(3) 2 C
H28D -0.226(12) 0.151(13) 0.842(6) 0.080 Uiso calc PR 0.40(3) 2 H
H28E -0.322(8) 0.140(11) 0.738(15) 0.080 Uiso calc PR 0.40(3) 2 H
H28F -0.264(18) 0.206(3) 0.77(2) 0.080 Uiso calc PR 0.40(3) 2 H
C29' -0.120(5) 0.1945(19) 0.622(3) 0.053(19) Uiso d PD 0.40(3) 2 C
H29D -0.033(13) 0.193(11) 0.589(16) 0.080 Uiso calc PR 0.40(3) 2 H
H29E -0.14(3) 0.235(3) 0.649(4) 0.080 Uiso calc PR 0.40(3) 2 H
H29F -0.20(2) 0.184(9) 0.572(12) 0.080 Uiso calc PR 0.40(3) 2 H

loop_
_atom_type_symbol
_atom_type_description
_atom_type_scat_dispersion_real
_atom_type_scat_dispersion_imag
_atom_type_scat_source
C C 0.0033 0.0016 'International Tables Vol C Tables 4.2.6.8 and 6.1.1.4'
H H 0.0000 0.0000 'International Tables Vol C Tables 4.2.6.8 and 6.1.1.4'
N N 0.0061 0.0033 'International Tables Vol C Tables 4.2.6.8 and 6.1.1.4'
Cu Cu 0.3201 1.2651 'International Tables Vol C Tables 4.2.6.8 and 6.1.1.4'
Br Br -0.2901 2.4595 'International Tables Vol C Tables 4.2.6.8 and 6.1.1.4'

loop_
_geom_angle_atom_site_label_1
_geom_angle_atom_site_label_2
_geom_angle_atom_site_label_3
_geom_angle_site_symmetry_1
_geom_angle_site_symmetry_3
_geom_angle
_geom_angle_publ_flag
Br1 Cu1 Br4 3_656 . 114.84(15) yes
Br1 Cu1 Br5 3_656 . 129.9(2) yes
Br4 Cu1 Br5 . . 112.8(2) yes
Br1 Cu1 Cu3 3_656 . 146.2(2) no
Br4 Cu1 Cu3 . . 58.49(12) no
Br5 Cu1 Cu3 . . 74.96(12) no
Br1 Cu1 Cu2 3_656 . 100.8(2) no
Br4 Cu1 Cu2 . . 131.2(2) no
Br5 Cu1 Cu2 . . 55.60(11) no
Cu3 Cu1 Cu2 . . 73.24(12) no
Br1 Cu2 Br3 . . 124.5(2) yes
Br1 Cu2 Br5 . . 117.6(2) yes
Br3 Cu2 Br5 . . 114.3(2) yes
Br1 Cu2 Cu1 . . 147.4(2) no
Br3 Cu2 Cu1 . . 80.27(13) no
Br5 Cu2 Cu1 . . 55.76(11) no
Br2 Cu3 Br3 . . 121.0(2) yes
Br2 Cu3 Br4 . . 119.2(2) yes
Br3 Cu3 Br4 . . 113.82(14) yes
Br2 Cu3 Cu1 . . 154.2(2) no
Br3 Cu3 Cu1 . . 79.57(13) no
Br4 Cu3 Cu1 . . 55.00(11) no
Cu2 Br1 Cu1 . 3_656 103.4(2) yes
Cu2 Br3 Cu3 . . 83.79(13) yes
Cu1 Br4 Cu3 . . 66.51(12) yes
Cu2 Br5 Cu1 . . 68.64(12) yes
C17 N1 C11 . . 115.3(15) no
C17 N1 C18 . . 104.7(15) no
C11 N1 C18 . . 108.0(15) no
C17 N1 C19 . . 105.5(15) no
C11 N1 C19 . . 111.5(14) no
C18 N1 C19 . . 111.6(15) no
C16 C11 C12 . . 119.(2) no
C16 C11 N1 . . 124.(2) no
C12 C11 N1 . . 116.4(18) no
C11 C12 C13 . . 114.(2) no
C14 C13 C12 . . 125.(3) no
C15 C14 C13 . . 117.(3) no
C14 C15 C16 . . 131.(4) no
C11 C16 C15 . . 114.(3) no
C29 N2 C27 . . 110.5(15) no
C27' N2 C29' . . 108.7(18) no
C29 N2 C28 . . 108.3(15) no
C27 N2 C28 . . 107.5(14) no
C29 N2 C21 . . 111.3(16) no
C27' N2 C21 . . 112.(3) no
C27 N2 C21 . . 107.2(17) no
C29' N2 C21 . . 111.(2) no
C28 N2 C21 . . 112.1(17) no
C27' N2 C28' . . 106.7(18) no
C29' N2 C28' . . 105.2(17) no
C21 N2 C28' . . 113.4(19) no
C22 C21 C26 . . 123.4(17) no
C22 C21 N2 . . 117.6(15) no
C26 C21 N2 . . 119.0(15) no
C21 C22 C23 . . 116.0(17) no
C24 C23 C22 . . 124.3(19) no
C25 C24 C23 . . 115.(2) no
C24 C25 C26 . . 127.(2) no
C25 C26 C21 . . 114.3(17) no

loop_
_geom_bond_atom_site_label_1
_geom_bond_atom_site_label_2
_geom_bond_site_symmetry_2
_geom_bond_distance
_geom_bond_publ_flag
Cu1 Br1 3_656 2.287(4) yes
Cu1 Br4 . 2.380(4) yes
Cu1 Br5 . 2.402(4) yes
Cu1 Cu3 . 2.664(4) yes
Cu1 Cu2 . 2.706(4) yes
Cu2 Br1 . 2.279(4) yes
Cu2 Br3 . 2.354(4) yes
Cu2 Br5 . 2.397(4) yes
Cu3 Br2 . 2.290(4) yes
Cu3 Br3 . 2.442(4) yes
Cu3 Br4 . 2.477(4) yes
Br1 Cu1 3_656 2.287(4) no
N1 C17 . 1.47(2) yes
N1 C11 . 1.48(2) yes
N1 C18 . 1.48(2) yes
N1 C19 . 1.50(2) yes
C11 C16 . 1.39(3) yes
C11 C12 . 1.40(2) yes
C12 C13 . 1.49(3) yes
C13 C14 . 1.24(3) yes
C14 C15 . 1.20(3) yes
C15 C16 . 1.40(3) yes
N2 C29 . 1.46(2) yes
N2 C27' . 1.46(2) yes
N2 C27 . 1.46(2) yes
N2 C29' . 1.49(2) yes
N2 C28 . 1.49(2) yes
N2 C21 . 1.50(2) yes
N2 C28' . 1.50(2) yes
C21 C22 . 1.36(2) yes
C21 C26 . 1.40(2) yes
C22 C23 . 1.42(2) yes
C23 C24 . 1.36(2) yes
C24 C25 . 1.35(2) yes
C25 C26 . 1.39(2) yes
